data_7210135
loop_
_publ_author_name
'Feng, Mei-Ling'
'Hu, Chun-Li'
'Wang, Kai-Yao'
'Du, Cheng-Feng'
'Huang, Xiao-Ying'

_publ_section_title
;
 [AEPH2][GeSb2S6]&#x00B7;CH3OH: a thiogermanate--thioantimonate featuring
 an infinite ribbon-like structure with an unusual {GeSb3S11} unit and
 exhibiting the ability of photocatalytic degradation of organic dye
;
_journal_issue 25
_journal_name_full CrystEngComm
_journal_page_first 5007
_journal_paper_doi 10.1039/c3ce40143j
_journal_volume 15
_journal_year 2013
_chemical_formula_sum 'C7 H21 Ge N3 O S6 Sb2'
_chemical_formula_weight 671.72
_chemical_name_systematic
;
?
;
_space_group_IT_number 61
_symmetry_cell_setting orthorhombic
_symmetry_space_group_name_Hall '-P 2ac 2ab'
_symmetry_space_group_name_H-M 'P b c a'
_atom_sites_solution_hydrogens geom
_atom_sites_solution_primary direct
_atom_sites_solution_secondary difmap
_audit_creation_method SHELXL-97
_cell_angle_alpha 90.00
_cell_angle_beta 90.00
_cell_angle_gamma 90.00
_cell_formula_units_Z 8
_cell_length_a 6.7183(2)
_cell_length_b 18.3065(4)
_cell_length_c 31.5007(8)
_cell_measurement_reflns_used 11116
_cell_measurement_temperature 293(2)
_cell_measurement_theta_max 28.9373
_cell_measurement_theta_min 2.2205
_cell_volume 3874.23(17)
_computing_cell_refinement 'CrysAlis CCD (Oxford Diffraction, 2006)'
_computing_data_collection 'CrysAlis CCD (Oxford Diffraction, 2006)'
_computing_data_reduction 'CrysAlis CCD (Oxford Diffraction, 2006)'
_computing_molecular_graphics 'DIAMOND. Version 3.0. Crystal Impact'
_computing_publication_material 'Windows Word 2003'
_computing_structure_refinement 'SHELXL-97 (Sheldrick, 1997)'
_computing_structure_solution 'SHELXS-97 (Sheldrick, 1990)'
_diffrn_ambient_temperature 293(2)
_diffrn_detector_area_resol_mean 16.2083
_diffrn_measured_fraction_theta_full 0.990
_diffrn_measured_fraction_theta_max 0.990
_diffrn_measurement_device_type 'Xcalibur, Eos'
_diffrn_measurement_method '\w scans'
_diffrn_radiation_monochromator graphite
_diffrn_radiation_source 'fine-focus sealed tube'
_diffrn_radiation_type MoK\a
_diffrn_radiation_wavelength 0.71073
_diffrn_reflns_av_R_equivalents 0.0419
_diffrn_reflns_av_sigmaI/netI 0.0582
_diffrn_reflns_limit_h_max 8
_diffrn_reflns_limit_h_min -7
_diffrn_reflns_limit_k_max 12
_diffrn_reflns_limit_k_min -23
_diffrn_reflns_limit_l_max 39
_diffrn_reflns_limit_l_min -30
_diffrn_reflns_number 11116
_diffrn_reflns_theta_full 27.10
_diffrn_reflns_theta_max 27.10
_diffrn_reflns_theta_min 2.57
_exptl_absorpt_coefficient_mu 4.955
_exptl_absorpt_correction_T_max 1.00000
_exptl_absorpt_correction_T_min 0.79454
_exptl_absorpt_correction_type multi-scan
_exptl_absorpt_process_details 'CrysAlis CCD; Oxford, 2006'
_exptl_crystal_colour yellow
_exptl_crystal_density_diffrn 2.303
_exptl_crystal_density_method 'not measured'
_exptl_crystal_description clubbed
_exptl_crystal_F_000 2576
_exptl_crystal_size_max 0.30
_exptl_crystal_size_mid 0.03
_exptl_crystal_size_min 0.02
_refine_diff_density_max 0.650
_refine_diff_density_min -0.784
_refine_diff_density_rms 0.147
_refine_ls_extinction_method none
_refine_ls_goodness_of_fit_ref 1.015
_refine_ls_hydrogen_treatment constr
_refine_ls_matrix_type full
_refine_ls_number_parameters 203
_refine_ls_number_reflns 4239
_refine_ls_number_restraints 39
_refine_ls_restrained_S_all 1.016
_refine_ls_R_factor_all 0.0667
_refine_ls_R_factor_gt 0.0384
_refine_ls_shift/su_max 0.001
_refine_ls_shift/su_mean 0.000
_refine_ls_structure_factor_coef Fsqd
_refine_ls_weighting_details 'calc w=1/[\s^2^(Fo^2^)+(0.0164P)^2^+0.0000P] where P=(Fo^2^+2Fc^2^)/3'
_refine_ls_weighting_scheme calc
_refine_ls_wR_factor_gt 0.0600
_refine_ls_wR_factor_ref 0.0678
_reflns_number_gt 3021
_reflns_number_total 4239
_reflns_threshold_expression >2sigma(I)
_cod_data_source_file c3ce40143j.txt
_cod_data_source_block mf5-7b-final
_cod_depositor_comments
;
The following automatic conversions were performed:

'_exptl_absorpt_correction_type' value 'Multi-scan' changed to
'multi-scan' according to
/home/saulius/struct/CIF-dictionaries/cif_core.dic dictionary named
'cif_core.dic' version 2.4.2 from 2011-04-26.

Automatic conversion script
Id: cif_fix_values 1891 2012-01-12 08:04:46Z andrius 
;
_cod_database_code 7210135

loop_
_symmetry_equiv_pos_as_xyz
'x, y, z'
'-x+1/2, -y, z+1/2'
'-x, y+1/2, -z+1/2'
'x+1/2, -y+1/2, -z'
'-x, -y, -z'
'x-1/2, y, -z-1/2'
'x, -y-1/2, z-1/2'
'-x-1/2, y-1/2, z'

loop_
_atom_site_label
_atom_site_type_symbol
_atom_site_fract_x
_atom_site_fract_y
_atom_site_fract_z
_atom_site_U_iso_or_equiv
_atom_site_adp_type
_atom_site_occupancy
_atom_site_symmetry_multiplicity
_atom_site_calc_flag
_atom_site_refinement_flags
_atom_site_disorder_assembly
_atom_site_disorder_group
Sb1 Sb 0.79950(5) 0.235025(16) 0.147125(12) 0.02251(10) Uani 1 1 d . . .
Sb2 Sb 0.29796(5) 0.227326(17) 0.221707(12) 0.02368(10) Uani 1 1 d . . .
Ge1 Ge 0.30516(8) 0.24527(3) 0.103103(19) 0.02081(13) Uani 1 1 d . . .
S1 S 0.0876(2) 0.15910(6) 0.12105(6) 0.0354(4) Uani 1 1 d . . .
S2 S 0.3731(2) 0.31536(7) 0.15881(5) 0.0271(3) Uani 1 1 d . . .
S3 S 0.58515(19) 0.18162(6) 0.08893(5) 0.0237(3) Uani 1 1 d . . .
S4 S 0.2279(2) 0.30931(7) 0.04830(5) 0.0335(4) Uani 1 1 d . . .
S5 S 0.7073(2) 0.14871(7) 0.19959(5) 0.0317(4) Uani 1 1 d . . .
S6 S 0.00069(19) 0.30690(7) 0.23361(5) 0.0262(3) Uani 1 1 d . . .
N1 N 0.4658(8) 0.0149(2) 0.13847(18) 0.0530(17) Uani 1 1 d . . .
H1C H 0.5018 0.0619 0.1352 0.064 Uiso 1 1 calc R . .
H1D H 0.3756 0.0125 0.1595 0.064 Uiso 1 1 calc RD . .
N2 N 0.6977(7) -0.0591(2) 0.07529(18) 0.0351(13) Uani 1 1 d . . .
N3 N 0.7566(6) -0.1864(2) 0.02403(16) 0.0379(13) Uani 1 1 d . . .
H3C H 0.7479 -0.2187 0.0030 0.057 Uiso 1 1 calc R . .
H3D H 0.6453 -0.1875 0.0393 0.057 Uiso 1 1 calc R . .
H3E H 0.8598 -0.1975 0.0405 0.057 Uiso 1 1 calc R . .
C1 C 0.3754(9) -0.0128(3) 0.0982(2) 0.048(2) Uani 1 1 d . . .
H1A H 0.3202 -0.0610 0.1030 0.058 Uiso 1 1 calc R . .
H1B H 0.2676 0.0193 0.0897 0.058 Uiso 1 1 calc R . .
C2 C 0.5249(8) -0.0165(3) 0.0636(2) 0.0388(17) Uani 1 1 d . . .
H2A H 0.4638 -0.0380 0.0387 0.047 Uiso 1 1 calc R . .
H2B H 0.5667 0.0326 0.0563 0.047 Uiso 1 1 calc R . .
C3 C 0.7875(9) -0.0300(3) 0.1144(3) 0.052(2) Uani 1 1 d . . .
H5A H 0.8342 0.0194 0.1093 0.062 Uiso 1 1 calc R . .
H5B H 0.9014 -0.0597 0.1221 0.062 Uiso 1 1 calc R . .
C4 C 0.6426(12) -0.0295(3) 0.1498(3) 0.067(2) Uani 1 1 d . . .
H6A H 0.7050 -0.0093 0.1750 0.080 Uiso 1 1 calc R . .
H6B H 0.6016 -0.0791 0.1561 0.080 Uiso 1 1 calc R . .
C5 C 0.8423(9) -0.0608(3) 0.0409(3) 0.063(3) Uani 1 1 d . . .
H3A H 0.9712 -0.0746 0.0522 0.075 Uiso 1 1 calc R . .
H3B H 0.8546 -0.0122 0.0288 0.075 Uiso 1 1 calc R . .
C6 C 0.7840(9) -0.1136(3) 0.0064(2) 0.0486(19) Uani 1 1 d . . .
H4A H 0.6613 -0.0974 -0.0068 0.058 Uiso 1 1 calc R . .
H4B H 0.8868 -0.1149 -0.0152 0.058 Uiso 1 1 calc R . .
O1 O 0.1401(19) 0.0264(7) 0.1898(4) 0.103(4) Uani 0.652(14) 1 d PDU A 1
H1E H 0.2512 0.0442 0.1929 0.154 Uiso 0.652(14) 1 d PR A 1
C7 C 0.094(3) -0.0141(9) 0.2277(6) 0.105(6) Uani 0.652(14) 1 d PDU A 1
H7A H 0.1531 -0.0618 0.2260 0.158 Uiso 0.652(14) 1 calc PR A 1
H7B H -0.0476 -0.0188 0.2304 0.158 Uiso 0.652(14) 1 calc PR A 1
H7C H 0.1463 0.0112 0.2520 0.158 Uiso 0.652(14) 1 calc PR A 1
O1B O 0.292(4) -0.0254(12) 0.2149(3) 0.163(10) Uani 0.348(14) 1 d PDU A 2
H1F H 0.3506 0.0086 0.2262 0.244 Uiso 0.348(14) 1 d PRD A 2
C7B C 0.104(5) 0.014(3) 0.2114(16) 0.123(11) Uani 0.348(14) 1 d PDU A 2
H7D H 0.1144 0.0503 0.1898 0.185 Uiso 0.348(14) 1 calc PR A 2
H7E H 0.0731 0.0364 0.2381 0.185 Uiso 0.348(14) 1 calc PR A 2
H7F H -0.0001 -0.0201 0.2041 0.185 Uiso 0.348(14) 1 calc PR A 2

loop_
_atom_site_aniso_label
_atom_site_aniso_U_11
_atom_site_aniso_U_22
_atom_site_aniso_U_33
_atom_site_aniso_U_23
_atom_site_aniso_U_13
_atom_site_aniso_U_12
Sb1 0.02009(19) 0.02383(16) 0.0236(2) 0.00024(17) -0.00049(18) -0.00178(15)
Sb2 0.01994(19) 0.02998(18) 0.0211(2) -0.00363(17) -0.00030(17) -0.00092(16)
Ge1 0.0180(3) 0.0246(2) 0.0198(3) -0.0025(2) -0.0004(3) 0.0006(2)
S1 0.0198(7) 0.0285(7) 0.0578(13) -0.0049(8) 0.0072(8) -0.0023(6)
S2 0.0340(8) 0.0276(6) 0.0198(9) -0.0027(6) 0.0052(7) -0.0031(6)
S3 0.0194(7) 0.0271(6) 0.0245(9) -0.0056(6) 0.0003(6) 0.0024(6)
S4 0.0438(9) 0.0322(7) 0.0244(9) -0.0025(7) -0.0080(8) 0.0118(7)
S5 0.0453(9) 0.0269(6) 0.0227(9) 0.0004(6) 0.0040(8) -0.0053(7)
S6 0.0173(7) 0.0338(7) 0.0274(9) 0.0072(7) 0.0019(7) 0.0010(6)
N1 0.075(4) 0.038(3) 0.047(4) -0.018(3) 0.017(4) -0.014(3)
N2 0.027(3) 0.029(2) 0.050(4) -0.016(3) -0.004(3) 0.002(2)
N3 0.044(3) 0.034(2) 0.035(4) -0.008(3) -0.005(3) 0.008(2)
C1 0.039(4) 0.039(3) 0.068(6) -0.013(4) 0.006(4) -0.005(3)
C2 0.041(4) 0.026(3) 0.049(5) -0.002(3) -0.003(4) 0.003(3)
C3 0.042(4) 0.039(3) 0.074(6) -0.016(4) -0.026(4) 0.005(3)
C4 0.112(7) 0.039(3) 0.049(6) -0.003(4) -0.028(5) 0.007(4)
C5 0.045(4) 0.044(3) 0.100(8) -0.020(4) 0.020(4) -0.003(3)
C6 0.060(4) 0.037(3) 0.049(5) -0.001(3) 0.025(4) 0.008(3)
O1 0.101(8) 0.127(9) 0.080(10) 0.016(7) 0.041(7) -0.016(6)
C7 0.115(12) 0.078(10) 0.123(16) 0.050(9) -0.025(12) 0.011(10)
O1B 0.175(19) 0.127(15) 0.19(2) 0.046(15) 0.015(17) 0.001(14)
C7B 0.112(19) 0.13(2) 0.13(2) 0.04(2) 0.00(2) -0.03(2)

loop_
_atom_type_symbol
_atom_type_description
_atom_type_scat_dispersion_real
_atom_type_scat_dispersion_imag
_atom_type_scat_source
C C 0.0033 0.0016 'International Tables Vol C Tables 4.2.6.8 and 6.1.1.4'
H H 0.0000 0.0000 'International Tables Vol C Tables 4.2.6.8 and 6.1.1.4'
N N 0.0061 0.0033 'International Tables Vol C Tables 4.2.6.8 and 6.1.1.4'
S S 0.1246 0.1234 'International Tables Vol C Tables 4.2.6.8 and 6.1.1.4'
Ge Ge 0.1547 1.8001 'International Tables Vol C Tables 4.2.6.8 and 6.1.1.4'
Sb Sb -0.5866 1.5461 'International Tables Vol C Tables 4.2.6.8 and 6.1.1.4'
O O 0.0106 0.0060 'International Tables Vol C Tables 4.2.6.8 and 6.1.1.4'

loop_
_geom_angle_atom_site_label_1
_geom_angle_atom_site_label_2
_geom_angle_atom_site_label_3
_geom_angle
_geom_angle_site_symmetry_1
_geom_angle_site_symmetry_3
S5 Sb1 S1 93.46(5) . 1_655
S5 Sb1 S3 95.68(5) . .
S1 Sb1 S3 89.31(5) 1_655 .
S6 Sb2 S6 90.66(4) 6_656 .
S6 Sb2 S2 87.78(5) 6_656 .
S6 Sb2 S2 84.74(4) . .
S6 Sb2 S5 85.48(5) 6_656 6_556
S6 Sb2 S5 89.61(4) . 6_556
S2 Sb2 S5 171.16(4) . 6_556
S6 Sb2 S5 85.06(4) 6_656 .
S6 Sb2 S5 170.75(4) . .
S2 Sb2 S5 86.89(4) . .
S5 Sb2 S5 98.21(4) 6_556 .
S4 Ge1 S2 111.65(5) . .
S4 Ge1 S1 115.62(6) . .
S2 Ge1 S1 110.12(6) . .
S4 Ge1 S3 108.88(6) . .
S2 Ge1 S3 106.45(6) . .
S1 Ge1 S3 103.40(5) . .
Ge1 S1 Sb1 101.33(5) . 1_455
Ge1 S2 Sb2 101.76(5) . .
Ge1 S3 Sb1 97.57(5) . .
Sb1 S5 Sb2 102.02(4) . 6_656
Sb1 S5 Sb2 94.42(4) . .
Sb2 S5 Sb2 76.83(3) 6_656 .
Sb2 S6 Sb2 100.63(5) 6_556 .
C4 N1 C1 110.1(5) . .
C4 N1 H1C 109.6 . .
C1 N1 H1C 109.6 . .
C4 N1 H1D 109.6 . .
C1 N1 H1D 109.6 . .
H1C N1 H1D 108.1 . .
C2 N2 C5 111.0(5) . .
C2 N2 C3 110.3(4) . .
C5 N2 C3 110.9(5) . .
C6 N3 H3C 109.5 . .
C6 N3 H3D 109.5 . .
H3C N3 H3D 109.5 . .
C6 N3 H3E 109.5 . .
H3C N3 H3E 109.5 . .
H3D N3 H3E 109.5 . .
C2 C1 N1 111.3(5) . .
C2 C1 H1A 109.4 . .
N1 C1 H1A 109.4 . .
C2 C1 H1B 109.4 . .
N1 C1 H1B 109.4 . .
H1A C1 H1B 108.0 . .
N2 C2 C1 112.4(5) . .
N2 C2 H2A 109.1 . .
C1 C2 H2A 109.1 . .
N2 C2 H2B 109.1 . .
C1 C2 H2B 109.1 . .
H2A C2 H2B 107.9 . .
N2 C3 C4 111.3(5) . .
N2 C3 H5A 109.4 . .
C4 C3 H5A 109.4 . .
N2 C3 H5B 109.4 . .
C4 C3 H5B 109.4 . .
H5A C3 H5B 108.0 . .
C3 C4 N1 110.4(6) . .
C3 C4 H6A 109.6 . .
N1 C4 H6A 109.6 . .
C3 C4 H6B 109.6 . .
N1 C4 H6B 109.6 . .
H6A C4 H6B 108.1 . .
N2 C5 C6 112.1(5) . .
N2 C5 H3A 109.2 . .
C6 C5 H3A 109.2 . .
N2 C5 H3B 109.2 . .
C6 C5 H3B 109.2 . .
H3A C5 H3B 107.9 . .
N3 C6 C5 110.3(6) . .
N3 C6 H4A 109.6 . .
C5 C6 H4A 109.6 . .
N3 C6 H4B 109.6 . .
C5 C6 H4B 109.6 . .
H4A C6 H4B 108.1 . .
C7 O1 H1E 107.5 . .
C7B O1B H1E 51.7 . .
C7B O1B H1F 94.5 . .
H1E O1B H1F 68.6 . .
O1B C7B H1E 65.0 . .
O1B C7B H7D 109.5 . .
O1B C7B H7E 109.5 . .
H7D C7B H7E 109.5 . .
O1B C7B H7F 109.5 . .
H7D C7B H7F 109.5 . .
H7E C7B H7F 109.5 . .

loop_
_geom_bond_atom_site_label_1
_geom_bond_atom_site_label_2
_geom_bond_distance
_geom_bond_site_symmetry_2
Sb1 S5 2.3690(14) .
Sb1 S1 2.5207(14) 1_655
Sb1 S3 2.5279(14) .
Sb2 S6 2.4409(14) 6_656
Sb2 S6 2.5002(13) .
Sb2 S2 2.6034(14) .
Sb2 S5 2.9308(16) 6_556
Sb2 S5 3.1810(15) .
Ge1 S4 2.1503(16) .
Ge1 S2 2.2211(15) .
Ge1 S1 2.2234(14) .
Ge1 S3 2.2573(13) .
S1 Sb1 2.5207(14) 1_455
S5 Sb2 2.9308(16) 6_656
S6 Sb2 2.4409(14) 6_556
N1 C4 1.482(8) .
N1 C1 1.495(8) .
N1 H1C 0.9000 .
N1 H1D 0.9000 .
N2 C2 1.446(6) .
N2 C5 1.456(8) .
N2 C3 1.470(8) .
N3 C6 1.454(6) .
N3 H3C 0.8900 .
N3 H3D 0.8900 .
N3 H3E 0.8900 .
C1 C2 1.483(8) .
C1 H1A 0.9700 .
C1 H1B 0.9700 .
C2 H2A 0.9700 .
C2 H2B 0.9700 .
C3 C4 1.481(10) .
C3 H5A 0.9700 .
C3 H5B 0.9700 .
C4 H6A 0.9700 .
C4 H6B 0.9700 .
C5 C6 1.505(8) .
C5 H3A 0.9700 .
C5 H3B 0.9700 .
C6 H4A 0.9700 .
C6 H4B 0.9700 .
O1 C7 1.440(9) .
O1 H1E 0.8200 .
C7 H7A 0.9600 .
C7 H7B 0.9600 .
C7 H7C 0.9600 .
O1B C7B 1.455(10) .
O1B H1E 1.4767 .
O1B H1F 0.8199 .
C7B H1E 1.2784 .
C7B H7D 0.9600 .
C7B H7E 0.9600 .
C7B H7F 0.9600 .

loop_
_geom_hbond_atom_site_label_D
_geom_hbond_atom_site_label_H
_geom_hbond_atom_site_label_A
_geom_hbond_distance_DH
_geom_hbond_distance_HA
_geom_hbond_distance_DA
_geom_hbond_angle_DHA
_geom_hbond_site_symmetry_A
N1 H1C S3 0.90 2.69 3.521(5) 153.7 .
N1 H1C S5 0.90 2.92 3.513(5) 124.6 .
N1 H1D O1 0.90 1.86 2.729(12) 160.4 .
N1 H1D O1B 0.90 1.96 2.777(14) 150.1 .
N3 H3C S4 0.89 2.32 3.204(5) 171.3 5_655
N3 H3D S4 0.89 2.52 3.345(5) 153.6 8_655
N3 H3E S3 0.89 2.71 3.339(5) 128.4 8_755
N3 H3E S4 0.89 2.78 3.547(5) 144.7 8_755

loop_
_geom_torsion_atom_site_label_1
_geom_torsion_atom_site_label_2
_geom_torsion_atom_site_label_3
_geom_torsion_atom_site_label_4
_geom_torsion
_geom_torsion_site_symmetry_1
_geom_torsion_site_symmetry_4
S4 Ge1 S1 Sb1 -69.54(8) . 1_455
S2 Ge1 S1 Sb1 58.16(7) . 1_455
S3 Ge1 S1 Sb1 171.57(6) . 1_455
S4 Ge1 S2 Sb2 155.28(6) . .
S1 Ge1 S2 Sb2 25.42(7) . .
S3 Ge1 S2 Sb2 -86.02(6) . .
S6 Sb2 S2 Ge1 160.62(6) 6_656 .
S6 Sb2 S2 Ge1 -108.51(6) . .
S5 Sb2 S2 Ge1 -159.0(3) 6_556 .
S5 Sb2 S2 Ge1 75.44(5) . .
S4 Ge1 S3 Sb1 119.81(6) . .
S2 Ge1 S3 Sb1 -0.69(6) . .
S1 Ge1 S3 Sb1 -116.74(6) . .
S5 Sb1 S3 Ge1 88.57(5) . .
S1 Sb1 S3 Ge1 -178.02(5) 1_655 .
S1 Sb1 S5 Sb2 112.54(5) 1_655 6_656
S3 Sb1 S5 Sb2 -157.81(5) . 6_656
S1 Sb1 S5 Sb2 -170.00(5) 1_655 .
S3 Sb1 S5 Sb2 -80.35(4) . .
S6 Sb2 S5 Sb1 -82.18(5) 6_656 .
S6 Sb2 S5 Sb1 -19.4(3) . .
S2 Sb2 S5 Sb1 5.86(5) . .
S5 Sb2 S5 Sb1 -166.89(4) 6_556 .
S6 Sb2 S5 Sb2 19.14(4) 6_656 6_656
S6 Sb2 S5 Sb2 81.9(3) . 6_656
S2 Sb2 S5 Sb2 107.18(4) . 6_656
S5 Sb2 S5 Sb2 -65.56(5) 6_556 6_656
S6 Sb2 S6 Sb2 -109.79(8) 6_656 6_556
S2 Sb2 S6 Sb2 162.49(6) . 6_556
S5 Sb2 S6 Sb2 -24.32(5) 6_556 6_556
S5 Sb2 S6 Sb2 -172.1(3) . 6_556
C4 N1 C1 C2 -53.8(7) . .
C5 N2 C2 C1 -179.2(5) . .
C3 N2 C2 C1 -55.9(6) . .
N1 C1 C2 N2 54.6(6) . .
C2 N2 C3 C4 57.8(6) . .
C5 N2 C3 C4 -178.8(5) . .
N2 C3 C4 N1 -58.3(7) . .
C1 N1 C4 C3 55.8(7) . .
C2 N2 C5 C6 -77.9(6) . .
C3 N2 C5 C6 159.1(5) . .
N2 C5 C6 N3 -56.5(7) . .
